data_4515490
loop_
_publ_author_name
'Zhang, Guoqi'
'Wu, Jing'
'Zeng, Haisu'
'Neary, Michelle C.'
'Devany, Matthew'
'Zheng, Shengping'
'Dub, Pavel A.'

_publ_section_title
;
 Dearomatization and Functionalization of Terpyridine Ligands Leading to
 Unprecedented Zwitterionic Meisenheimer Aluminum Complexes and Their Use
 in Catalytic Hydroboration
;
_journal_issue 2
_journal_name_full 'ACS Catalysis'
_journal_page_first 874
_journal_paper_doi 10.1021/acscatal.8b04096
_journal_volume 9
_journal_year 2018
_chemical_absolute_configuration ad
_chemical_formula_moiety 'C24 H24 Al N3'
_chemical_formula_sum 'C24 H24 Al N3'
_chemical_formula_weight 381.44
_space_group_crystal_system orthorhombic
_space_group_IT_number 19
_space_group_name_Hall 'P 2ac 2ab'
_space_group_name_H-M_alt 'P 21 21 21'
_atom_sites_solution_hydrogens geom
_audit_creation_method SHELXL-2014/7
_cell_angle_alpha 90
_cell_angle_beta 90
_cell_angle_gamma 90
_cell_formula_units_Z 4
_cell_length_a 7.3795(4)
_cell_length_b 13.4511(7)
_cell_length_c 21.1096(11)
_cell_measurement_reflns_used 9884
_cell_measurement_temperature 130(2)
_cell_measurement_theta_max 29.49
_cell_measurement_theta_min 2.45
_cell_volume 2095.39(19)
_computing_cell_refinement 'Bruker SAINT'
_computing_data_collection 'Bruker APEX2'
_computing_data_reduction 'Bruker SAINT'
_computing_molecular_graphics 'Bruker SHELXTL'
_computing_publication_material 'Bruker SHELXTL'
_computing_structure_refinement 'SHELXL-2014/7 (Sheldrick, 2014)'
_computing_structure_solution 'SHELXS-97 (Sheldrick 2008)'
_diffrn_ambient_temperature 130(2)
_diffrn_measured_fraction_theta_full 0.999
_diffrn_measured_fraction_theta_max 0.995
_diffrn_measurement_device_type 'Bruker APEX-II CCD'
_diffrn_measurement_method '\f and \w scans'
_diffrn_radiation_type MoK\a
_diffrn_radiation_wavelength 0.71073
_diffrn_reflns_av_R_equivalents 0.0783
_diffrn_reflns_av_unetI/netI 0.0469
_diffrn_reflns_Laue_measured_fraction_full 0.999
_diffrn_reflns_Laue_measured_fraction_max 0.995
_diffrn_reflns_limit_h_max 9
_diffrn_reflns_limit_h_min -10
_diffrn_reflns_limit_k_max 19
_diffrn_reflns_limit_k_min -19
_diffrn_reflns_limit_l_max 30
_diffrn_reflns_limit_l_min -30
_diffrn_reflns_number 68612
_diffrn_reflns_point_group_measured_fraction_full 0.999
_diffrn_reflns_point_group_measured_fraction_max 0.994
_diffrn_reflns_theta_full 25.000
_diffrn_reflns_theta_max 30.799
_diffrn_reflns_theta_min 2.453
_exptl_absorpt_coefficient_mu 0.110
_exptl_absorpt_correction_T_max 0.7461
_exptl_absorpt_correction_T_min 0.6691
_exptl_absorpt_correction_type empirical
_exptl_absorpt_process_details sadabs
_exptl_crystal_colour blue-green
_exptl_crystal_density_diffrn 1.209
_exptl_crystal_description plate
_exptl_crystal_F_000 808
_exptl_crystal_size_max 0.420
_exptl_crystal_size_mid 0.260
_exptl_crystal_size_min 0.030
_refine_diff_density_max 0.221
_refine_diff_density_min -0.203
_refine_diff_density_rms 0.047
_refine_ls_abs_structure_details
; 
 Flack x determined using 1678 quotients [(I+)-(I-)]/[(I+)+(I-)] 
 (Parsons, Flack and Wagner, Acta Cryst. B69 (2013) 249-259). 
;
_refine_ls_abs_structure_Flack 0.07(11)
_refine_ls_extinction_method none
_refine_ls_goodness_of_fit_ref 1.037
_refine_ls_hydrogen_treatment constr
_refine_ls_matrix_type full
_refine_ls_number_parameters 300
_refine_ls_number_reflns 6536
_refine_ls_number_restraints 0
_refine_ls_restrained_S_all 1.037
_refine_ls_R_factor_all 0.0939
_refine_ls_R_factor_gt 0.0537
_refine_ls_shift/su_max 0.000
_refine_ls_shift/su_mean 0.000
_refine_ls_structure_factor_coef Fsqd
_refine_ls_weighting_details 'w=1/[\s^2^(Fo^2^)+(0.0359P)^2^+1.2589P] where P=(Fo^2^+2Fc^2^)/3'
_refine_ls_weighting_scheme calc
_refine_ls_wR_factor_gt 0.1143
_refine_ls_wR_factor_ref 0.1352
_reflns_Friedel_coverage 0.768
_reflns_Friedel_fraction_full 1.000
_reflns_Friedel_fraction_max 0.993
_reflns_number_gt 4635
_reflns_number_total 6536
_reflns_threshold_expression 'I > 2\s(I)'
_cod_data_source_file cs8b04096_si_008.cif
_cod_data_source_block gz1159
_cod_database_code 4515490
_shelx_shelxl_version_number 2014/7
_shelx_space_group_comment
; 
The symmetry employed for this shelxl refinement is uniquely defined 
by the following loop, which should always be used as a source of 
symmetry information in preference to the above space-group names. 
They are only intended as comments. 
;
_shelx_estimated_absorpt_t_min 0.955
_shelx_estimated_absorpt_t_max 0.997

loop_
_space_group_symop_operation_xyz
'x, y, z'
'-x+1/2, -y, z+1/2'
'-x, y+1/2, -z+1/2'
'x+1/2, -y+1/2, -z'

loop_
_atom_site_label
_atom_site_type_symbol
_atom_site_fract_x
_atom_site_fract_y
_atom_site_fract_z
_atom_site_U_iso_or_equiv
_atom_site_adp_type
_atom_site_occupancy
_atom_site_site_symmetry_order
_atom_site_calc_flag
_atom_site_refinement_flags_posn
_atom_site_refinement_flags_adp
_atom_site_refinement_flags_occupancy
_atom_site_disorder_assembly
_atom_site_disorder_group
Al1 Al 0.69243(15) 0.09266(6) 0.64797(4) 0.0394(2) Uani 1 1 d . . . . .
N1 N 0.7809(4) 0.08354(18) 0.55324(12) 0.0355(6) Uani 1 1 d . . . . .
N2 N 0.7995(4) 0.21965(16) 0.63554(11) 0.0351(6) Uani 1 1 d . . . . .
N3 N 0.6429(4) 0.16322(19) 0.73602(12) 0.0414(7) Uani 1 1 d . . . . .
C1 C 0.8424(7) -0.0177(3) 0.68105(19) 0.0637(13) Uani 1 1 d . . . . .
H1A H 0.9709 -0.0009 0.6765 0.096 Uiso 1 1 calc R U . . .
H1B H 0.8161 -0.0785 0.6571 0.096 Uiso 1 1 calc R U . . .
H1C H 0.8143 -0.0284 0.7259 0.096 Uiso 1 1 calc R U . . .
C2 C 0.4337(6) 0.0647(3) 0.62952(17) 0.0526(10) Uani 1 1 d . . . . .
H2A H 0.4249 0.0075 0.6010 0.079 Uiso 1 1 calc R U . . .
H2B H 0.3786 0.1230 0.6094 0.079 Uiso 1 1 calc R U . . .
H2C H 0.3699 0.0499 0.6691 0.079 Uiso 1 1 calc R U . . .
C11 C 0.7612(5) 0.0056(2) 0.51376(17) 0.0431(8) Uani 1 1 d . . . . .
H11A H 0.7011 -0.0521 0.5289 0.052 Uiso 1 1 calc R U . . .
C12 C 0.8245(5) 0.0062(3) 0.45236(17) 0.0481(9) Uani 1 1 d . . . . .
H12A H 0.8088 -0.0502 0.4258 0.058 Uiso 1 1 calc R U . . .
C13 C 0.9104(5) 0.0895(3) 0.43039(18) 0.0530(9) Uani 1 1 d . . . . .
H13A H 0.9569 0.0910 0.3884 0.064 Uiso 1 1 calc R U . . .
C14 C 0.9296(5) 0.1715(3) 0.46939(17) 0.0478(8) Uani 1 1 d . . . . .
H14A H 0.9865 0.2303 0.4544 0.057 Uiso 1 1 calc R U . . .
C15 C 0.8633(4) 0.1658(2) 0.53129(15) 0.0356(7) Uani 1 1 d . . . . .
C22 C 0.8297(5) 0.39144(19) 0.66996(14) 0.0352(7) Uani 1 1 d . . . . .
H22A H 0.7852 0.4388 0.6995 0.042 Uiso 1 1 calc R U . A 1
C23 C 0.8755(4) 0.4184(2) 0.60951(14) 0.0337(6) Uani 1 1 d . . . . .
C24 C 0.9110(4) 0.3443(2) 0.56328(15) 0.0363(7) Uani 1 1 d . . . . .
H24A H 0.9640 0.3621 0.5239 0.044 Uiso 1 1 calc R U . B 1
C21 C 0.8528(8) 0.2826(3) 0.68798(19) 0.0271(9) Uani 0.736(7) 1 d . . P C 1
C25 C 0.8687(8) 0.2471(5) 0.5755(2) 0.0272(10) Uani 0.736(7) 1 d . . P C 1
C26 C 1.0491(6) 0.2611(3) 0.70901(19) 0.0346(10) Uani 0.736(7) 1 d . . P C 1
H26A H 1.1328 0.2794 0.6749 0.052 Uiso 0.736(7) 1 calc R U P C 1
H26B H 1.0620 0.1901 0.7185 0.052 Uiso 0.736(7) 1 calc R U P C 1
H26C H 1.0771 0.3001 0.7470 0.052 Uiso 0.736(7) 1 calc R U P C 1
C33 C 0.5792(8) 0.2761(9) 0.8409(5) 0.0448(16) Uani 0.736(7) 1 d . . P C 1
H33A H 0.5548 0.3161 0.8771 0.054 Uiso 0.736(7) 1 calc R U P C 1
C34 C 0.6929(9) 0.3128(7) 0.7939(4) 0.0384(15) Uani 0.736(7) 1 d . . P C 1
H34A H 0.7470 0.3766 0.7977 0.046 Uiso 0.736(7) 1 calc R U P C 1
C35 C 0.7257(9) 0.2529(6) 0.7405(4) 0.0300(14) Uani 0.736(7) 1 d . . P C 1
C21A C 0.750(2) 0.2959(11) 0.6849(6) 0.039(3) Uani 0.264(7) 1 d . . P C 2
C25A C 0.902(3) 0.2412(16) 0.5924(8) 0.0272(10) Uani 0.264(7) 1 d . . P C 2
C26A C 1.098(2) 0.2229(12) 0.6190(9) 0.063(5) Uani 0.264(7) 1 d . . P C 2
H26D H 1.1293 0.2754 0.6493 0.095 Uiso 0.264(7) 1 calc R U P C 2
H26E H 1.1855 0.2237 0.5839 0.095 Uiso 0.264(7) 1 calc R U P C 2
H26F H 1.1029 0.1582 0.6403 0.095 Uiso 0.264(7) 1 calc R U P C 2
C33A C 0.523(3) 0.277(3) 0.8418(17) 0.0448(16) Uani 0.264(7) 1 d . . P C 2
H33B H 0.4789 0.3145 0.8765 0.054 Uiso 0.264(7) 1 calc R U P C 2
C34A C 0.618(3) 0.3163(18) 0.7932(12) 0.042(5) Uani 0.264(7) 1 d . . P C 2
H34B H 0.6553 0.3839 0.7950 0.050 Uiso 0.264(7) 1 calc R U P C 2
C35A C 0.659(3) 0.2620(17) 0.7435(12) 0.033(4) Uani 0.264(7) 1 d . . P C 2
C31 C 0.5404(5) 0.1272(3) 0.78335(16) 0.0457(8) Uani 1 1 d . . . . .
H31A H 0.4947 0.0614 0.7797 0.055 Uiso 1 1 calc R U . . .
C32 C 0.4987(5) 0.1806(3) 0.83632(16) 0.0483(9) Uani 1 1 d . . . . .
H32A H 0.4205 0.1553 0.8682 0.058 Uiso 1 1 calc R U . C 1
C41 C 0.8774(5) 0.5253(2) 0.59028(17) 0.0392(7) Uani 1 1 d . . . . .
C42 C 0.9524(5) 0.5971(2) 0.6296(2) 0.0501(9) Uani 1 1 d . . . . .
H42A H 1.0015 0.5789 0.6696 0.060 Uiso 1 1 calc R U . . .
C43 C 0.9552(6) 0.6970(3) 0.6098(3) 0.0648(12) Uani 1 1 d . . . . .
H43A H 1.0076 0.7463 0.6363 0.078 Uiso 1 1 calc R U . . .
C44 C 0.8820(6) 0.7233(3) 0.5520(3) 0.0710(14) Uani 1 1 d . . . . .
H44A H 0.8836 0.7909 0.5390 0.085 Uiso 1 1 calc R U . . .
C45 C 0.8075(6) 0.6532(3) 0.5136(2) 0.0641(12) Uani 1 1 d . . . . .
H45A H 0.7577 0.6720 0.4739 0.077 Uiso 1 1 calc R U . . .
C46 C 0.8040(5) 0.5539(3) 0.53214(17) 0.0468(8) Uani 1 1 d . . . . .
H46A H 0.7513 0.5054 0.5051 0.056 Uiso 1 1 calc R U . . .

loop_
_atom_site_aniso_label
_atom_site_aniso_U_11
_atom_site_aniso_U_22
_atom_site_aniso_U_33
_atom_site_aniso_U_23
_atom_site_aniso_U_13
_atom_site_aniso_U_12
Al1 0.0598(6) 0.0223(4) 0.0361(4) 0.0044(4) -0.0110(5) -0.0070(4)
N1 0.0414(14) 0.0261(11) 0.0389(13) -0.0022(10) -0.0073(11) -0.0001(11)
N2 0.0516(16) 0.0228(10) 0.0308(12) 0.0016(9) -0.0102(12) -0.0065(11)
N3 0.0613(19) 0.0312(12) 0.0318(12) 0.0074(10) -0.0089(12) -0.0070(13)
C1 0.103(4) 0.0305(16) 0.058(2) 0.0052(15) -0.027(2) 0.007(2)
C2 0.069(3) 0.048(2) 0.0401(18) 0.0025(14) -0.0057(17) -0.0230(18)
C11 0.0432(19) 0.0321(15) 0.054(2) -0.0118(14) -0.0104(15) 0.0026(13)
C12 0.0381(18) 0.0496(19) 0.057(2) -0.0209(16) -0.0033(17) 0.0051(16)
C13 0.0407(19) 0.068(2) 0.050(2) -0.0214(19) 0.0094(15) 0.0029(18)
C14 0.0396(19) 0.052(2) 0.052(2) -0.0062(16) 0.0126(16) -0.0046(16)
C15 0.0319(16) 0.0319(14) 0.0431(16) -0.0051(12) 0.0028(13) 0.0013(12)
C22 0.0477(18) 0.0222(12) 0.0356(14) -0.0029(10) -0.0069(13) -0.0030(12)
C23 0.0363(15) 0.0249(13) 0.0398(15) 0.0025(11) -0.0004(12) -0.0022(12)
C24 0.0404(18) 0.0300(14) 0.0386(16) 0.0041(12) 0.0036(14) -0.0051(13)
C21 0.035(3) 0.0197(16) 0.0263(18) -0.0037(13) -0.0024(18) -0.0031(17)
C25 0.033(3) 0.0262(16) 0.023(3) 0.001(2) -0.0028(19) -0.0018(18)
C26 0.040(2) 0.032(2) 0.032(2) -0.0046(15) -0.0062(17) 0.0011(17)
C33 0.039(5) 0.058(2) 0.0375(19) 0.0002(16) -0.002(4) 0.009(4)
C34 0.039(4) 0.044(3) 0.032(3) -0.004(2) -0.005(3) -0.005(4)
C35 0.034(4) 0.032(3) 0.024(2) -0.0006(17) -0.005(3) 0.001(3)
C21A 0.037(8) 0.044(7) 0.037(6) 0.009(5) -0.008(6) 0.001(6)
C25A 0.033(3) 0.0262(16) 0.023(3) 0.001(2) -0.0028(19) -0.0018(18)
C26A 0.045(9) 0.051(8) 0.094(12) -0.005(8) -0.008(8) 0.007(7)
C33A 0.039(5) 0.058(2) 0.0375(19) 0.0002(16) -0.002(4) 0.009(4)
C34A 0.054(13) 0.035(7) 0.037(8) -0.001(6) -0.018(11) -0.002(11)
C35A 0.038(11) 0.027(7) 0.034(7) 0.016(5) 0.001(9) -0.003(8)
C31 0.051(2) 0.0446(18) 0.0418(18) 0.0112(14) -0.0065(16) -0.0070(16)
C32 0.045(2) 0.062(2) 0.0378(18) 0.0112(16) -0.0035(15) 0.0032(17)
C41 0.0365(17) 0.0261(13) 0.0548(19) 0.0043(13) 0.0116(15) -0.0008(12)
C42 0.0364(17) 0.0282(15) 0.086(3) -0.0037(17) 0.0017(18) -0.0021(14)
C43 0.042(2) 0.0308(18) 0.122(4) -0.007(2) 0.014(2) -0.0048(16)
C44 0.060(3) 0.0352(19) 0.118(4) 0.026(2) 0.033(3) 0.0095(19)
C45 0.064(3) 0.051(2) 0.078(3) 0.030(2) 0.028(2) 0.019(2)
C46 0.047(2) 0.0414(17) 0.0518(19) 0.0159(14) 0.0186(17) 0.0071(16)

loop_
_atom_type_symbol
_atom_type_description
_atom_type_scat_dispersion_real
_atom_type_scat_dispersion_imag
_atom_type_scat_source
C C 0.0033 0.0016 'International Tables Vol C Tables 4.2.6.8 and 6.1.1.4'
H H 0.0000 0.0000 'International Tables Vol C Tables 4.2.6.8 and 6.1.1.4'
N N 0.0061 0.0033 'International Tables Vol C Tables 4.2.6.8 and 6.1.1.4'
Al Al 0.0645 0.0514 'International Tables Vol C Tables 4.2.6.8 and 6.1.1.4'

loop_
_geom_angle_atom_site_label_1
_geom_angle_atom_site_label_2
_geom_angle_atom_site_label_3
_geom_angle
N2 Al1 C1 119.38(17)
N2 Al1 C2 122.89(15)
C1 Al1 C2 117.73(19)
N2 Al1 N1 78.02(10)
C1 Al1 N1 96.77(16)
C2 Al1 N1 95.80(13)
N2 Al1 N3 77.88(11)
C1 Al1 N3 97.06(15)
C2 Al1 N3 95.22(15)
N1 Al1 N3 155.79(10)
C15 N1 C11 118.4(3)
C15 N1 Al1 114.78(19)
C11 N1 Al1 126.8(2)
C25 N2 C21 115.7(3)
C25A N2 C21A 120.3(11)
C25A N2 Al1 125.1(10)
C25 N2 Al1 120.5(3)
C21 N2 Al1 122.2(2)
C21A N2 Al1 114.6(6)
C35A N3 C31 108.5(10)
C31 N3 C35 121.5(4)
C35A N3 Al1 122.1(10)
C31 N3 Al1 126.0(2)
C35 N3 Al1 112.5(4)
Al1 C1 H1A 109.5
Al1 C1 H1B 109.5
H1A C1 H1B 109.5
Al1 C1 H1C 109.5
H1A C1 H1C 109.5
H1B C1 H1C 109.5
Al1 C2 H2A 109.5
Al1 C2 H2B 109.5
H2A C2 H2B 109.5
Al1 C2 H2C 109.5
H2A C2 H2C 109.5
H2B C2 H2C 109.5
N1 C11 C12 122.8(3)
N1 C11 H11A 118.6
C12 C11 H11A 118.6
C13 C12 C11 118.7(3)
C13 C12 H12A 120.6
C11 C12 H12A 120.6
C12 C13 C14 119.9(3)
C12 C13 H13A 120.1
C14 C13 H13A 120.1
C13 C14 C15 118.5(3)
C13 C14 H14A 120.7
C15 C14 H14A 120.7
N1 C15 C14 121.7(3)
N1 C15 C25 114.5(3)
C14 C15 C25 123.8(4)
N1 C15 C25A 108.1(7)
C14 C15 C25A 129.2(8)
C23 C22 C21A 122.6(6)
C23 C22 C21 117.4(3)
C23 C22 H22A 121.3
C21 C22 H22A 121.3
C22 C23 C24 120.0(3)
C22 C23 C41 120.7(3)
C24 C23 C41 119.2(3)
C25 C24 C23 119.9(3)
C23 C24 C25A 110.8(8)
C25 C24 H24A 120.0
C23 C24 H24A 120.0
N2 C21 C35 103.8(4)
N2 C21 C22 109.9(3)
C35 C21 C22 111.7(4)
N2 C21 C26 111.4(4)
C35 C21 C26 108.9(4)
C22 C21 C26 111.0(3)
C24 C25 N2 120.0(5)
C24 C25 C15 127.5(4)
N2 C25 C15 111.9(4)
C21 C26 H26A 109.5
C21 C26 H26B 109.5
H26A C26 H26B 109.5
C21 C26 H26C 109.5
H26A C26 H26C 109.5
H26B C26 H26C 109.5
C34 C33 C32 121.6(9)
C34 C33 H33A 119.2
C32 C33 H33A 119.2
C33 C34 C35 118.2(9)
C33 C34 H34A 120.9
C35 C34 H34A 120.9
N3 C35 C34 119.3(7)
N3 C35 C21 117.7(6)
C34 C35 C21 123.1(7)
C22 C21A C35A 129.8(14)
C22 C21A N2 110.8(10)
C35A C21A N2 118.5(13)
N2 C25A C24 123.2(16)
N2 C25A C26A 105.6(12)
C24 C25A C26A 104.3(14)
N2 C25A C15 109.1(14)
C24 C25A C15 104.4(9)
C26A C25A C15 109.7(14)
C25A C26A H26D 109.5
C25A C26A H26E 109.5
H26D C26A H26E 109.5
C25A C26A H26F 109.5
H26D C26A H26F 109.5
H26E C26A H26F 109.5
C32 C33A C34A 113(3)
C32 C33A H33B 123.4
C34A C33A H33B 123.4
C35A C34A C33A 120(3)
C35A C34A H34B 119.9
C33A C34A H34B 119.9
C34A C35A N3 129(2)
C34A C35A C21A 127(2)
N3 C35A C21A 104.3(17)
N3 C31 C32 123.2(3)
N3 C31 H31A 118.4
C32 C31 H31A 118.4
C33A C32 C31 124.1(16)
C31 C32 C33 116.0(5)
C31 C32 H32A 122.0
C33 C32 H32A 122.0
C42 C41 C46 119.3(3)
C42 C41 C23 120.7(3)
C46 C41 C23 120.0(3)
C41 C42 C43 119.5(4)
C41 C42 H42A 120.3
C43 C42 H42A 120.3
C44 C43 C42 120.1(4)
C44 C43 H43A 119.9
C42 C43 H43A 119.9
C45 C44 C43 120.4(4)
C45 C44 H44A 119.8
C43 C44 H44A 119.8
C44 C45 C46 120.4(4)
C44 C45 H45A 119.8
C46 C45 H45A 119.8
C45 C46 C41 120.3(4)
C45 C46 H46A 119.8
C41 C46 H46A 119.8

loop_
_geom_bond_atom_site_label_1
_geom_bond_atom_site_label_2
_geom_bond_distance
Al1 N2 1.900(2)
Al1 C1 1.979(4)
Al1 C2 1.984(4)
Al1 N1 2.107(3)
Al1 N3 2.119(3)
N1 C15 1.345(4)
N1 C11 1.347(4)
N2 C25A 1.22(2)
N2 C25 1.414(6)
N2 C21 1.449(4)
N2 C21A 1.507(15)
N3 C35A 1.34(2)
N3 C31 1.344(4)
N3 C35 1.356(9)
C1 H1A 0.9800
C1 H1B 0.9800
C1 H1C 0.9800
C2 H2A 0.9800
C2 H2B 0.9800
C2 H2C 0.9800
C11 C12 1.378(5)
C11 H11A 0.9500
C12 C13 1.369(5)
C12 H12A 0.9500
C13 C14 1.383(5)
C13 H13A 0.9500
C14 C15 1.397(5)
C14 H14A 0.9500
C15 C25 1.438(7)
C15 C25A 1.666(19)
C22 C23 1.369(4)
C22 C21A 1.447(14)
C22 C21 1.522(5)
C22 H22A 0.9500
C23 C24 1.419(4)
C23 C41 1.494(4)
C24 C25 1.370(7)
C24 C25A 1.52(2)
C24 H24A 0.9500
C21 C35 1.507(9)
C21 C26 1.542(7)
C26 H26A 0.9800
C26 H26B 0.9800
C26 H26C 0.9800
C33 C34 1.390(13)
C33 C32 1.419(12)
C33 H33A 0.9500
C34 C35 1.405(12)
C34 H34A 0.9500
C21A C35A 1.48(3)
C25A C26A 1.57(2)
C26A H26D 0.9800
C26A H26E 0.9800
C26A H26F 0.9800
C33A C32 1.31(4)
C33A C34A 1.35(4)
C33A H33B 0.9500
C34A C35A 1.31(4)
C34A H34B 0.9500
C31 C32 1.364(5)
C31 H31A 0.9500
C32 H32A 0.9500
C41 C42 1.388(5)
C41 C46 1.396(5)
C42 C43 1.407(5)
C42 H42A 0.9500
C43 C44 1.381(7)
C43 H43A 0.9500
C44 C45 1.360(7)
C44 H44A 0.9500
C45 C46 1.392(5)
C45 H45A 0.9500
C46 H46A 0.9500

loop_
_geom_torsion_atom_site_label_1
_geom_torsion_atom_site_label_2
_geom_torsion_atom_site_label_3
_geom_torsion_atom_site_label_4
_geom_torsion
C15 N1 C11 C12 1.1(5)
Al1 N1 C11 C12 -179.7(3)
N1 C11 C12 C13 -0.3(5)
C11 C12 C13 C14 -1.0(6)
C12 C13 C14 C15 1.4(6)
C11 N1 C15 C14 -0.7(5)
Al1 N1 C15 C14 -180.0(3)
C11 N1 C15 C25 176.5(3)
Al1 N1 C15 C25 -2.7(4)
C11 N1 C15 C25A -170.1(8)
Al1 N1 C15 C25A 10.6(8)
C13 C14 C15 N1 -0.5(5)
C13 C14 C15 C25 -177.5(4)
C13 C14 C15 C25A 166.4(9)
C21A C22 C23 C24 -23.7(10)
C21 C22 C23 C24 11.1(5)
C21A C22 C23 C41 152.4(9)
C21 C22 C23 C41 -172.9(4)
C22 C23 C24 C25 11.6(5)
C41 C23 C24 C25 -164.6(4)
C22 C23 C24 C25A -3.6(9)
C41 C23 C24 C25A -179.8(8)
C25 N2 C21 C35 166.2(4)
Al1 N2 C21 C35 -27.9(5)
C25 N2 C21 C22 46.6(5)
Al1 N2 C21 C22 -147.5(3)
C25 N2 C21 C26 -76.8(4)
Al1 N2 C21 C26 89.1(4)
C23 C22 C21 N2 -39.2(5)
C23 C22 C21 C35 -153.8(4)
C23 C22 C21 C26 84.6(4)
C23 C24 C25 N2 -3.6(7)
C23 C24 C25 C15 167.6(4)
C21 N2 C25 C24 -27.3(6)
Al1 N2 C25 C24 166.5(3)
C21 N2 C25 C15 160.2(4)
Al1 N2 C25 C15 -6.0(5)
N1 C15 C25 C24 -166.5(5)
C14 C15 C25 C24 10.7(8)
N1 C15 C25 N2 5.3(5)
C14 C15 C25 N2 -177.5(4)
C32 C33 C34 C35 0.7(10)
C31 N3 C35 C34 -4.7(8)
Al1 N3 C35 C34 174.5(5)
C31 N3 C35 C21 174.0(4)
Al1 N3 C35 C21 -6.8(6)
C33 C34 C35 N3 1.5(10)
C33 C34 C35 C21 -177.1(6)
N2 C21 C35 N3 20.1(7)
C22 C21 C35 N3 138.5(5)
C26 C21 C35 N3 -98.6(6)
N2 C21 C35 C34 -161.2(6)
C22 C21 C35 C34 -42.9(8)
C26 C21 C35 C34 80.0(7)
C23 C22 C21A C35A -165.9(13)
C23 C22 C21A N2 24.7(14)
C25A N2 C21A C22 3.7(15)
Al1 N2 C21A C22 -177.0(7)
C25A N2 C21A C35A -167.1(15)
Al1 N2 C21A C35A 12.3(16)
C21A N2 C25A C24 -32.8(17)
Al1 N2 C25A C24 148.0(10)
C21A N2 C25A C26A 86.4(16)
Al1 N2 C25A C26A -92.8(13)
C21A N2 C25A C15 -155.7(10)
Al1 N2 C25A C15 25.1(15)
C23 C24 C25A N2 33.1(16)
C23 C24 C25A C26A -86.7(13)
C23 C24 C25A C15 158.1(8)
N1 C15 C25A N2 -21.4(14)
C14 C15 C25A N2 170.2(7)
N1 C15 C25A C24 -154.9(9)
C14 C15 C25A C24 36.7(16)
N1 C15 C25A C26A 93.8(13)
C14 C15 C25A C26A -74.5(14)
C32 C33A C34A C35A 7(3)
C33A C34A C35A N3 -11(3)
C33A C34A C35A C21A 176(2)
C31 N3 C35A C34A 13(2)
Al1 N3 C35A C34A 173.8(17)
C31 N3 C35A C21A -172.2(10)
Al1 N3 C35A C21A -11.8(17)
C22 C21A C35A C34A 6(3)
N2 C21A C35A C34A 174.6(17)
C22 C21A C35A N3 -168.7(15)
N2 C21A C35A N3 0.0(19)
C35A N3 C31 C32 -13.7(11)
C35 N3 C31 C32 5.9(6)
Al1 N3 C31 C32 -173.1(3)
C34A C33A C32 C31 -9(3)
N3 C31 C32 C33A 13.5(15)
N3 C31 C32 C33 -3.6(6)
C34 C33 C32 C31 0.3(9)
C22 C23 C41 C42 43.7(5)
C24 C23 C41 C42 -140.2(3)
C22 C23 C41 C46 -136.7(3)
C24 C23 C41 C46 39.5(5)
C46 C41 C42 C43 -0.8(5)
C23 C41 C42 C43 178.9(3)
C41 C42 C43 C44 0.7(6)
C42 C43 C44 C45 -0.4(6)
C43 C44 C45 C46 0.1(7)
C44 C45 C46 C41 -0.2(6)
C42 C41 C46 C45 0.6(5)
C23 C41 C46 C45 -179.1(3)
